data_7020108
loop_
_publ_author_name
'Warren, Mark R.'
'Brayshaw, Simon K.'
'Hatcher, Lauren E.'
'Johnson, Andrew L.'
'Schiffers, Stefanie'
'Warren, Anna J.'
'Teat, Simon J.'
'Warren, John E.'
'Woodall, Christopher H.'
'Raithby, Paul R.'

_publ_section_title
;
 Photoactivated linkage isomerism in single crystals of nickel, palladium
 and platinum di-nitro complexes - a photocrystallographic investigation.
;
_journal_issue 42
_journal_name_full 'Dalton transactions (Cambridge, England : 2003)'
_journal_page_first 13173
_journal_page_last 13179
_journal_paper_doi 10.1039/c2dt30314k
_journal_volume 41
_journal_year 2012
_chemical_formula_moiety 'C12 H30 N2 Ni O4 P2'
_chemical_formula_sum 'C12 H30 N2 Ni O4 P2'
_chemical_formula_weight 387.03
_chemical_name_common
;
bis-(Triethylphosphine)dinitro-nickel(II)
;
_chemical_name_systematic
;
?
;
_space_group_IT_number 14
_symmetry_cell_setting monoclinic
_symmetry_space_group_name_Hall '-P 2ybc'
_symmetry_space_group_name_H-M 'P 1 21/c 1'
_atom_sites_solution_hydrogens geom
_atom_sites_solution_primary direct
_atom_sites_solution_secondary difmap
_audit_creation_method SHELXL-97
_cell_angle_alpha 90.00
_cell_angle_beta 94.82(2)
_cell_angle_gamma 90.00
_cell_formula_units_Z 2
_cell_length_a 7.890(4)
_cell_length_b 7.787(3)
_cell_length_c 15.251(6)
_cell_measurement_reflns_used 9782
_cell_measurement_temperature 100(2)
_cell_measurement_theta_max 29.77
_cell_measurement_theta_min 3.6
_cell_volume 933.7(7)
_computing_cell_refinement 'Bruker SAINT'
_computing_data_collection 'Bruker APEX2'
_computing_data_reduction 'Bruker SAINT'
_computing_structure_refinement 'SHELXL-97 (Sheldrick, 2008)'
_computing_structure_solution 'SHELXS-97 (Sheldrick, 2008)'
_diffrn_ambient_temperature 100(2)
_diffrn_measured_fraction_theta_full 0.960
_diffrn_measured_fraction_theta_max 0.960
_diffrn_measurement_device_type 'Bruker APEX-II CCD'
_diffrn_measurement_method '\f and \w scans'
_diffrn_radiation_monochromator 'Silicon 111'
_diffrn_radiation_source 'Beamline 9.8, DLS'
_diffrn_radiation_type synchrotron
_diffrn_radiation_wavelength 0.69450
_diffrn_reflns_av_R_equivalents 0.0271
_diffrn_reflns_av_sigmaI/netI 0.0253
_diffrn_reflns_limit_h_max 10
_diffrn_reflns_limit_h_min -11
_diffrn_reflns_limit_k_max 11
_diffrn_reflns_limit_k_min -11
_diffrn_reflns_limit_l_max 21
_diffrn_reflns_limit_l_min -21
_diffrn_reflns_number 9782
_diffrn_reflns_theta_full 29.77
_diffrn_reflns_theta_max 29.77
_diffrn_reflns_theta_min 3.60
_diffrn_standards_decay_% 0
_diffrn_standards_interval_count 0
_diffrn_standards_interval_time 0
_diffrn_standards_number 0
_exptl_absorpt_coefficient_mu 1.224
_exptl_absorpt_correction_T_max 0.9642
_exptl_absorpt_correction_T_min 0.9413
_exptl_absorpt_correction_type multi-scan
_exptl_absorpt_process_details
;
SADABS-2008/1 -
Bruker AXS area detector scaling and absorption correction
;
_exptl_crystal_colour yellow
_exptl_crystal_density_diffrn 1.377
_exptl_crystal_density_method 'not measured'
_exptl_crystal_description plate
_exptl_crystal_F_000 412
_exptl_crystal_size_max 0.05
_exptl_crystal_size_mid 0.05
_exptl_crystal_size_min 0.03
_refine_diff_density_max 0.427
_refine_diff_density_min -0.252
_refine_diff_density_rms 0.056
_refine_ls_extinction_method none
_refine_ls_goodness_of_fit_ref 1.035
_refine_ls_hydrogen_treatment constr
_refine_ls_matrix_type full
_refine_ls_number_parameters 125
_refine_ls_number_reflns 2743
_refine_ls_number_restraints 13
_refine_ls_restrained_S_all 1.179
_refine_ls_R_factor_all 0.0327
_refine_ls_R_factor_gt 0.0287
_refine_ls_shift/su_max 0.001
_refine_ls_shift/su_mean 0.000
_refine_ls_structure_factor_coef Fsqd
_refine_ls_weighting_details 'calc w=1/[\s^2^(Fo^2^)+(0.0367P)^2^+0.3051P] where P=(Fo^2^+2Fc^2^)/3'
_refine_ls_weighting_scheme calc
_refine_ls_wR_factor_gt 0.0718
_refine_ls_wR_factor_ref 0.0735
_reflns_number_gt 2449
_reflns_number_total 2743
_reflns_threshold_expression >2sigma(I)
_cod_data_source_file c2dt30314k.txt
_cod_data_source_block 1_es
_cod_original_cell_volume 933.6(7)
_cod_original_sg_symbol_H-M P2(1)/c
_cod_database_code 7020108

loop_
_symmetry_equiv_pos_as_xyz
'x, y, z'
'-x, y+1/2, -z+1/2'
'-x, -y, -z'
'x, -y-1/2, z-1/2'

loop_
_atom_site_label
_atom_site_type_symbol
_atom_site_fract_x
_atom_site_fract_y
_atom_site_fract_z
_atom_site_U_iso_or_equiv
_atom_site_adp_type
_atom_site_occupancy
_atom_site_symmetry_multiplicity
_atom_site_calc_flag
_atom_site_refinement_flags
_atom_site_disorder_assembly
_atom_site_disorder_group
Ni1 Ni 0.5000 0.0000 0.0000 0.02046(9) Uani 1 2 d SD . .
P1 P 0.70616(5) -0.15087(5) 0.07317(3) 0.02189(10) Uani 1 1 d . A .
C1 C 0.6402(2) -0.3447(2) 0.12875(13) 0.0320(4) Uani 1 1 d . . .
H1A H 0.5521 -0.3126 0.1683 0.038 Uiso 1 1 calc R A .
H1B H 0.5870 -0.4242 0.0838 0.038 Uiso 1 1 calc R . .
C2 C 0.7814(3) -0.4401(3) 0.18234(16) 0.0437(5) Uani 1 1 d . A .
H2A H 0.8664 -0.4790 0.1434 0.066 Uiso 1 1 calc R . .
H2B H 0.7335 -0.5397 0.2108 0.066 Uiso 1 1 calc R . .
H2C H 0.8352 -0.3633 0.2273 0.066 Uiso 1 1 calc R . .
C3 C 0.8193(2) -0.0193(2) 0.15783(11) 0.0292(3) Uani 1 1 d . . .
H3A H 0.9076 -0.0899 0.1908 0.035 Uiso 1 1 calc R A .
H3B H 0.8772 0.0761 0.1295 0.035 Uiso 1 1 calc R . .
C4 C 0.6999(3) 0.0542(3) 0.22192(12) 0.0391(4) Uani 1 1 d . A .
H4A H 0.6151 0.1279 0.1899 0.059 Uiso 1 1 calc R . .
H4B H 0.7656 0.1219 0.2670 0.059 Uiso 1 1 calc R . .
H4C H 0.6422 -0.0399 0.2500 0.059 Uiso 1 1 calc R . .
C5 C 0.8658(2) -0.2193(2) 0.00168(12) 0.0295(3) Uani 1 1 d . . .
H5A H 0.9218 -0.1166 -0.0210 0.035 Uiso 1 1 calc R A .
H5B H 0.9537 -0.2872 0.0365 0.035 Uiso 1 1 calc R . .
C6 C 0.7927(3) -0.3271(3) -0.07591(14) 0.0402(4) Uani 1 1 d . A .
H6A H 0.7525 -0.4372 -0.0544 0.060 Uiso 1 1 calc R . .
H6B H 0.8812 -0.3478 -0.1161 0.060 Uiso 1 1 calc R . .
H6C H 0.6975 -0.2657 -0.1072 0.060 Uiso 1 1 calc R . .
N1 N 0.3341(4) -0.1566(4) 0.0313(2) 0.0219(6) Uani 0.748(3) 1 d PD A 1
O2 O 0.2695(3) -0.1363(4) 0.10203(18) 0.0312(5) Uani 0.748(3) 1 d PD A 1
O1 O 0.2977(2) -0.2794(2) -0.01658(13) 0.0353(5) Uani 0.748(3) 1 d PD A 1
O2A O 0.3125(18) -0.0867(19) 0.1301(8) 0.057(3) Uiso 0.160(5) 1 d PD A 2
N1A N 0.267(2) -0.202(2) 0.0759(9) 0.054(4) Uiso 0.160(5) 1 d PD A 2
O1A O 0.3321(19) -0.2009(17) 0.0063(8) 0.057(3) Uiso 0.160(5) 1 d PD A 2
O2B O 0.182(2) -0.208(2) 0.1323(11) 0.051(6) Uiso 0.091(5) 1 d PD A 3
N1B N 0.292(4) -0.094(3) 0.104(2) 0.035(6) Uiso 0.091(5) 1 d PD A 3
O1B O 0.345(4) -0.132(4) 0.042(2) 0.035(6) Uiso 0.091(5) 1 d PD A 3

loop_
_atom_site_aniso_label
_atom_site_aniso_U_11
_atom_site_aniso_U_22
_atom_site_aniso_U_33
_atom_site_aniso_U_23
_atom_site_aniso_U_13
_atom_site_aniso_U_12
Ni1 0.01972(15) 0.01777(14) 0.02441(15) 0.00336(10) 0.00486(10) -0.00063(9)
P1 0.02092(19) 0.01963(19) 0.0255(2) 0.00230(14) 0.00437(14) 0.00073(14)
C1 0.0298(8) 0.0258(8) 0.0406(9) 0.0125(7) 0.0048(7) 0.0010(6)
C2 0.0422(11) 0.0341(10) 0.0539(12) 0.0173(9) -0.0011(9) 0.0069(9)
C3 0.0320(9) 0.0283(8) 0.0271(8) -0.0018(6) 0.0008(6) 0.0011(6)
C4 0.0524(12) 0.0387(10) 0.0270(9) -0.0017(7) 0.0077(8) 0.0088(9)
C5 0.0250(8) 0.0288(8) 0.0358(9) -0.0030(7) 0.0085(6) 0.0024(6)
C6 0.0444(11) 0.0343(10) 0.0432(11) -0.0117(8) 0.0117(9) 0.0013(8)
N1 0.0182(10) 0.0178(14) 0.0291(15) 0.0053(10) -0.0010(10) -0.0005(8)
O2 0.0268(11) 0.0333(15) 0.0347(12) 0.0109(11) 0.0104(9) -0.0041(10)
O1 0.0380(10) 0.0198(9) 0.0469(11) 0.0007(7) -0.0032(8) -0.0073(7)

loop_
_atom_type_symbol
_atom_type_description
_atom_type_scat_dispersion_real
_atom_type_scat_dispersion_imag
_atom_type_scat_source
C C 0.0033 0.0016 'International Tables Vol C Tables 4.2.6.8 and 6.1.1.4'
H H 0.0000 0.0000 'International Tables Vol C Tables 4.2.6.8 and 6.1.1.4'
N N 0.0061 0.0033 'International Tables Vol C Tables 4.2.6.8 and 6.1.1.4'
O O 0.0106 0.0060 'International Tables Vol C Tables 4.2.6.8 and 6.1.1.4'
P P 0.1023 0.0942 'International Tables Vol C Tables 4.2.6.8 and 6.1.1.4'
Ni Ni 0.3393 1.1124 'International Tables Vol C Tables 4.2.6.8 and 6.1.1.4'

loop_
_geom_angle_atom_site_label_1
_geom_angle_atom_site_label_2
_geom_angle_atom_site_label_3
_geom_angle
_geom_angle_site_symmetry_1
_geom_angle_site_symmetry_3
O1B Ni1 O1B 180.0(14) 3_655 .
O1B Ni1 N1 7.4(10) 3_655 3_655
O1B Ni1 N1 172.6(10) . 3_655
O1B Ni1 N1 172.6(10) 3_655 .
O1B Ni1 N1 7.4(10) . .
N1 Ni1 N1 180.00(17) 3_655 .
O1B Ni1 O1A 21.4(10) 3_655 3_655
O1B Ni1 O1A 158.6(10) . 3_655
N1 Ni1 O1A 14.1(3) 3_655 3_655
N1 Ni1 O1A 165.9(3) . 3_655
O1B Ni1 O1A 158.6(10) 3_655 .
O1B Ni1 O1A 21.4(10) . .
N1 Ni1 O1A 165.9(3) 3_655 .
N1 Ni1 O1A 14.1(3) . .
O1A Ni1 O1A 180.0(5) 3_655 .
O1B Ni1 P1 90.5(14) 3_655 3_655
O1B Ni1 P1 89.5(14) . 3_655
N1 Ni1 P1 91.45(12) 3_655 3_655
N1 Ni1 P1 88.55(12) . 3_655
O1A Ni1 P1 91.2(5) 3_655 3_655
O1A Ni1 P1 88.8(5) . 3_655
O1B Ni1 P1 89.5(14) 3_655 .
O1B Ni1 P1 90.5(14) . .
N1 Ni1 P1 88.55(12) 3_655 .
N1 Ni1 P1 91.45(12) . .
O1A Ni1 P1 88.8(5) 3_655 .
O1A Ni1 P1 91.2(5) . .
P1 Ni1 P1 180.00(2) 3_655 .
C5 P1 C3 105.51(9) . .
C5 P1 C1 105.97(9) . .
C3 P1 C1 106.09(9) . .
C5 P1 Ni1 111.62(7) . .
C3 P1 Ni1 110.62(7) . .
C1 P1 Ni1 116.32(6) . .
C2 C1 P1 115.42(14) . .
C2 C1 H1A 108.4 . .
P1 C1 H1A 108.4 . .
C2 C1 H1B 108.4 . .
P1 C1 H1B 108.4 . .
H1A C1 H1B 107.5 . .
C1 C2 H2A 109.5 . .
C1 C2 H2B 109.5 . .
H2A C2 H2B 109.5 . .
C1 C2 H2C 109.5 . .
H2A C2 H2C 109.5 . .
H2B C2 H2C 109.5 . .
C4 C3 P1 111.89(14) . .
C4 C3 H3A 109.2 . .
P1 C3 H3A 109.2 . .
C4 C3 H3B 109.2 . .
P1 C3 H3B 109.2 . .
H3A C3 H3B 107.9 . .
C3 C4 H4A 109.5 . .
C3 C4 H4B 109.5 . .
H4A C4 H4B 109.5 . .
C3 C4 H4C 109.5 . .
H4A C4 H4C 109.5 . .
H4B C4 H4C 109.5 . .
C6 C5 P1 113.07(13) . .
C6 C5 H5A 109.0 . .
P1 C5 H5A 109.0 . .
C6 C5 H5B 109.0 . .
P1 C5 H5B 109.0 . .
H5A C5 H5B 107.8 . .
C5 C6 H6A 109.5 . .
C5 C6 H6B 109.5 . .
H6A C6 H6B 109.5 . .
C5 C6 H6C 109.5 . .
H6A C6 H6C 109.5 . .
H6B C6 H6C 109.5 . .
O1 N1 O2 121.7(2) . .
O1 N1 Ni1 119.3(2) . .
O2 N1 Ni1 118.9(2) . .
O1A N1A O2A 116.7(12) . .
N1A O1A Ni1 111.6(8) . .
O1B N1B O2B 113.5(14) . .
N1B O1B Ni1 118.9(19) . .

loop_
_geom_bond_atom_site_label_1
_geom_bond_atom_site_label_2
_geom_bond_distance
_geom_bond_site_symmetry_2
Ni1 O1B 1.755(10) 3_655
Ni1 O1B 1.755(10) .
Ni1 N1 1.879(2) 3_655
Ni1 N1 1.879(2) .
Ni1 O1A 2.058(10) 3_655
Ni1 O1A 2.058(10) .
Ni1 P1 2.2285(8) 3_655
Ni1 P1 2.2285(8) .
P1 C5 1.8140(18) .
P1 C3 1.8220(18) .
P1 C1 1.8278(18) .
C1 C2 1.519(3) .
C1 H1A 0.9900 .
C1 H1B 0.9900 .
C2 H2A 0.9800 .
C2 H2B 0.9800 .
C2 H2C 0.9800 .
C3 C4 1.525(3) .
C3 H3A 0.9900 .
C3 H3B 0.9900 .
C4 H4A 0.9800 .
C4 H4B 0.9800 .
C4 H4C 0.9800 .
C5 C6 1.524(3) .
C5 H5A 0.9900 .
C5 H5B 0.9900 .
C6 H6A 0.9800 .
C6 H6B 0.9800 .
C6 H6C 0.9800 .
N1 O1 1.222(4) .
N1 O2 1.242(3) .
O2A N1A 1.253(10) .
N1A O1A 1.218(10) .
O2B N1B 1.333(11) .
N1B O1B 1.114(11) .

loop_
_geom_torsion_atom_site_label_1
_geom_torsion_atom_site_label_2
_geom_torsion_atom_site_label_3
_geom_torsion_atom_site_label_4
_geom_torsion
_geom_torsion_site_symmetry_1
O1B Ni1 P1 C5 -51.2(9) 3_655
O1B Ni1 P1 C5 128.8(9) .
N1 Ni1 P1 C5 -58.47(13) 3_655
N1 Ni1 P1 C5 121.53(13) .
O1A Ni1 P1 C5 -72.5(3) 3_655
O1A Ni1 P1 C5 107.5(3) .
P1 Ni1 P1 C5 130(100) 3_655
O1B Ni1 P1 C3 66.0(9) 3_655
O1B Ni1 P1 C3 -114.0(9) .
N1 Ni1 P1 C3 58.69(13) 3_655
N1 Ni1 P1 C3 -121.31(13) .
O1A Ni1 P1 C3 44.6(3) 3_655
O1A Ni1 P1 C3 -135.4(3) .
P1 Ni1 P1 C3 -113(100) 3_655
O1B Ni1 P1 C1 -172.9(9) 3_655
O1B Ni1 P1 C1 7.1(9) .
N1 Ni1 P1 C1 179.79(13) 3_655
N1 Ni1 P1 C1 -0.21(13) .
O1A Ni1 P1 C1 165.7(3) 3_655
O1A Ni1 P1 C1 -14.3(3) .
P1 Ni1 P1 C1 8(100) 3_655
C5 P1 C1 C2 58.55(18) .
C3 P1 C1 C2 -53.28(17) .
Ni1 P1 C1 C2 -176.76(13) .
C5 P1 C3 C4 177.88(13) .
C1 P1 C3 C4 -69.96(15) .
Ni1 P1 C3 C4 57.02(14) .
C3 P1 C5 C6 -178.02(14) .
C1 P1 C5 C6 69.73(15) .
Ni1 P1 C5 C6 -57.81(15) .
O1B Ni1 N1 O1 7(12) 3_655
O1B Ni1 N1 O1 -173(12) .
N1 Ni1 N1 O1 -174(65) 3_655
O1A Ni1 N1 O1 179(2) 3_655
O1A Ni1 N1 O1 -1(2) .
P1 Ni1 N1 O1 90.0(3) 3_655
P1 Ni1 N1 O1 -90.0(3) .
O1B Ni1 N1 O2 -176(12) 3_655
O1B Ni1 N1 O2 4(12) .
N1 Ni1 N1 O2 3(65) 3_655
O1A Ni1 N1 O2 -4(2) 3_655
O1A Ni1 N1 O2 176(2) .
P1 Ni1 N1 O2 -92.9(3) 3_655
P1 Ni1 N1 O2 87.1(3) .
O2A N1A O1A Ni1 -1(2) .
O1B Ni1 O1A N1A 175(4) 3_655
O1B Ni1 O1A N1A -5(4) .
N1 Ni1 O1A N1A 172.5(13) 3_655
N1 Ni1 O1A N1A -7.5(13) .
O1A Ni1 O1A N1A 17(100) 3_655
P1 Ni1 O1A N1A -96.4(14) 3_655
P1 Ni1 O1A N1A 83.6(14) .
O2B N1B O1B Ni1 -177(3) .
O1B Ni1 O1B N1B 15(100) 3_655
N1 Ni1 O1B N1B 8(16) 3_655
N1 Ni1 O1B N1B -172(16) .
O1A Ni1 O1B N1B 3(8) 3_655
O1A Ni1 O1B N1B -177(8) .
P1 Ni1 O1B N1B -89(4) 3_655
P1 Ni1 O1B N1B 91(4) .
